data_2208151
loop_
_publ_author_name
'Feng-Ling Xu'
'Qiang Lin'

_publ_section_title
;
 2-(Hydroxymethyl)-1,2-benzothiazol-3(2<i>H</i>)-one
;
_journal_coeditor_code RZ6161
_journal_issue 2
_journal_name_full 'Acta Crystallographica Section E'
_journal_page_first o496
_journal_page_last o497
_journal_paper_doi 10.1107/S1600536805042753
_journal_volume 62
_journal_year 2006
_chemical_formula_iupac 'C8 H7 N O2 S'
_chemical_formula_moiety 'C8 H7 N O2 S'
_chemical_formula_sum 'C8 H7 N O2 S'
_chemical_formula_weight 181.21
_chemical_name_systematic
;
2-(Hydroxymethyl)-1,2-benzothiazol-3(2H)-one
;
_space_group_IT_number 88
_symmetry_cell_setting tetragonal
_symmetry_space_group_name_Hall '-I 4ad'
_symmetry_space_group_name_H-M 'I 41/a :2'
_atom_sites_solution_hydrogens geom
_atom_sites_solution_primary direct
_atom_sites_solution_secondary difmap
_audit_creation_method SHELXL-97
_cell_angle_alpha 90.00
_cell_angle_beta 90.00
_cell_angle_gamma 90.00
_cell_formula_units_Z 16
_cell_length_a 17.856(7)
_cell_length_b 17.856(7)
_cell_length_c 9.955(2)
_cell_measurement_reflns_used 25
_cell_measurement_temperature 293(2)
_cell_measurement_theta_max 14
_cell_measurement_theta_min 4
_cell_volume 3174.0(19)
_computing_cell_refinement 'CAD-4 Software'
_computing_data_collection 'CAD-4 Software (Enraf--Nonius, 1989)'
_computing_data_reduction 'NRCVAX (Gabe <i>et al.</i>,  1989)'
_computing_molecular_graphics 'SHELXTL (Bruker, 1999)'
_computing_publication_material SHELXTL
_computing_structure_refinement 'SHELXL97 (Sheldrick, 1997)'
_computing_structure_solution 'SHELXS97 (Sheldrick, 1997)'
_diffrn_ambient_temperature 295(2)
_diffrn_measured_fraction_theta_full 0.987
_diffrn_measured_fraction_theta_max 0.987
_diffrn_measurement_device_type 'Enraf--Nonius CAD-4'
_diffrn_measurement_method \w
_diffrn_radiation_monochromator graphite
_diffrn_radiation_source 'fine-focus sealed tube'
_diffrn_radiation_type MoK\a
_diffrn_radiation_wavelength 0.71073
_diffrn_reflns_av_R_equivalents 0.0759
_diffrn_reflns_av_sigmaI/netI 0.1006
_diffrn_reflns_limit_h_max 22
_diffrn_reflns_limit_h_min -22
_diffrn_reflns_limit_k_max 22
_diffrn_reflns_limit_k_min -22
_diffrn_reflns_limit_l_max 11
_diffrn_reflns_limit_l_min 0
_diffrn_reflns_number 6764
_diffrn_reflns_theta_full 26.97
_diffrn_reflns_theta_max 26.97
_diffrn_reflns_theta_min 2.28
_diffrn_standards_decay_% 0
_diffrn_standards_interval_count 100
_diffrn_standards_number 3
_exptl_absorpt_coefficient_mu 0.359
_exptl_absorpt_correction_T_max 0.942
_exptl_absorpt_correction_T_min 0.915
_exptl_absorpt_correction_type multi-scan
_exptl_absorpt_process_details '(SADABS; Sheldrick, 1996)'
_exptl_crystal_colour colourless
_exptl_crystal_density_diffrn 1.517
_exptl_crystal_density_method 'not measured'
_exptl_crystal_description block
_exptl_crystal_F_000 1504
_exptl_crystal_size_max 0.25
_exptl_crystal_size_mid 0.20
_exptl_crystal_size_min 0.18
_refine_diff_density_max 0.293
_refine_diff_density_min -0.985
_refine_ls_extinction_coef 0.0021(5)
_refine_ls_extinction_expression Fc^*^=kFc[1+0.001xFc^2^\l^3^/sin(2\q)]^-1/4^
_refine_ls_extinction_method SHELXL97
_refine_ls_goodness_of_fit_ref 1.123
_refine_ls_hydrogen_treatment constr
_refine_ls_matrix_type full
_refine_ls_number_parameters 110
_refine_ls_number_reflns 1704
_refine_ls_number_restraints 0
_refine_ls_restrained_S_all 1.123
_refine_ls_R_factor_all 0.0715
_refine_ls_R_factor_gt 0.0580
_refine_ls_shift/su_max 0.000
_refine_ls_shift/su_mean 0.000
_refine_ls_structure_factor_coef Fsqd
_refine_ls_weighting_details 'calc w=1/[\s^2^(Fo^2^)+(0.0408P)^2^+0.6111P] where P=(Fo^2^+2Fc^2^)/3'
_refine_ls_weighting_scheme calc
_refine_ls_wR_factor_gt 0.0976
_refine_ls_wR_factor_ref 0.1054
_reflns_number_gt 1365
_reflns_number_total 1704
_reflns_threshold_expression I>2\s(I)
_cod_data_source_file rz6161.cif
_cod_data_source_block I
_cod_depositor_comments
;
The following automatic conversions were performed:
'_symmetry_cell_setting' value 'Tetragonal' changed to 'tetragonal'
according to '/home/saulius/struct/CIF-dictionaries/cif_core.dic'
dictionary named 'cif_core.dic' version 2.4.1 from
2010-06-29.

'_geom_bond_publ_flag' value 'YES' changed to 'yes' according
to '/home/saulius/struct/CIF-dictionaries/cif_core.dic' dictionary named
'cif_core.dic' version 2.4.1 from 2010-06-29.

Automatic conversion script
Id: cif_fix_enum 1527 2010-12-29 10:47:43Z saulius 

The following automatic conversions were performed:

'_symmetry_cell_setting' value 'Tetragonal' changed to 'tetragonal'
according to /home/saulius/struct/CIF-dictionaries/cif_core.dic
dictionary named 'cif_core.dic' version 2.4.1 from
2010-06-29.

'_geom_bond_publ_flag' value 'YES' changed to 'yes'
according to /home/saulius/struct/CIF-dictionaries/cif_core.dic
dictionary named 'cif_core.dic' version 2.4.1 from 2010-06-29.

Automatic conversion script
Id: cif_fix_values 1715 2011-07-08 13:25:40Z adriana 
;
_cod_original_sg_symbol_H-M I41/a
_cod_database_code 2208151
_cod_database_fobs_code 2208151

loop_
_symmetry_equiv_pos_as_xyz
'x, y, z'
'-y+3/4, x+1/4, z+1/4'
'-x+1/2, -y, z+1/2'
'y+3/4, -x+3/4, z+3/4'
'x+1/2, y+1/2, z+1/2'
'-y+5/4, x+3/4, z+3/4'
'-x+1, -y+1/2, z+1'
'y+5/4, -x+5/4, z+5/4'
'-x, -y, -z'
'y-3/4, -x-1/4, -z-1/4'
'x-1/2, y, -z-1/2'
'-y-3/4, x-3/4, -z-3/4'
'-x+1/2, -y+1/2, -z+1/2'
'y-1/4, -x+1/4, -z+1/4'
'x, y+1/2, -z'
'-y-1/4, x-1/4, -z-1/4'

loop_
_atom_site_label
_atom_site_fract_x
_atom_site_fract_y
_atom_site_fract_z
_atom_site_U_iso_or_equiv
_atom_site_adp_type
_atom_site_calc_flag
_atom_site_refinement_flags
_atom_site_occupancy
_atom_site_type_symbol
S1 -0.01025(2) 0.11419(2) 0.12334(5) 0.04674(19) Uani d . 1 S
O1 0.06724(8) 0.08761(9) 0.42000(13) 0.0650(4) Uani d . 1 O
H1A 0.1128 0.0874 0.4102 0.097 Uiso calc R 1 H
O2 0.14645(8) -0.02828(7) 0.16187(13) 0.0540(4) Uani d . 1 O
N1 0.04400(9) 0.04672(8) 0.19722(13) 0.0439(4) Uani d . 1 N
C1 0.03993(10) 0.10531(9) -0.02487(17) 0.0406(4) Uani d . 1 C
C2 0.02821(12) 0.14419(10) -0.14524(19) 0.0517(5) Uani d . 1 C
H2A -0.0107 0.1785 -0.1540 0.062 Uiso calc R 1 H
C3 0.07628(14) 0.12975(11) -0.25013(19) 0.0603(5) Uani d . 1 C
H3A 0.0692 0.1547 -0.3312 0.072 Uiso calc R 1 H
C4 0.13541(13) 0.07883(11) -0.2389(2) 0.0588(5) Uani d . 1 C
H4A 0.1671 0.0709 -0.3117 0.071 Uiso calc R 1 H
C5 0.14708(11) 0.04030(11) -0.12068(18) 0.0485(4) Uani d . 1 C
H5A 0.1864 0.0064 -0.1127 0.058 Uiso calc R 1 H
C6 0.09833(10) 0.05344(9) -0.01292(16) 0.0390(4) Uani d . 1 C
C7 0.10122(9) 0.01855(9) 0.12034(16) 0.0408(4) Uani d . 1 C
C8 0.03552(12) 0.03202(12) 0.34027(17) 0.0532(5) Uani d . 1 C
H8A -0.0174 0.0280 0.3613 0.064 Uiso calc R 1 H
H8B 0.0589 -0.0156 0.3615 0.064 Uiso calc R 1 H

loop_
_atom_site_aniso_label
_atom_site_aniso_U_11
_atom_site_aniso_U_22
_atom_site_aniso_U_33
_atom_site_aniso_U_12
_atom_site_aniso_U_13
_atom_site_aniso_U_23
S1 0.0411(3) 0.0424(3) 0.0567(3) 0.00230(16) 0.0075(2) -0.00037(19)
O1 0.0545(8) 0.0875(11) 0.0529(7) -0.0075(7) 0.0012(7) -0.0216(8)
O2 0.0602(8) 0.0452(7) 0.0567(7) 0.0100(6) -0.0042(7) 0.0008(6)
N1 0.0483(8) 0.0413(7) 0.0422(7) 0.0000(6) 0.0035(7) 0.0003(6)
C1 0.0416(8) 0.0349(8) 0.0452(8) -0.0072(6) -0.0026(7) -0.0047(7)
C2 0.0576(11) 0.0425(9) 0.0550(10) -0.0026(8) -0.0095(9) 0.0044(8)
C3 0.0845(15) 0.0534(11) 0.0429(9) -0.0113(10) -0.0058(10) 0.0064(9)
C4 0.0757(14) 0.0551(11) 0.0455(10) -0.0118(10) 0.0117(10) -0.0080(9)
C5 0.0525(10) 0.0463(10) 0.0467(9) -0.0020(8) 0.0050(8) -0.0111(8)
C6 0.0426(8) 0.0345(8) 0.0401(8) -0.0052(6) -0.0007(7) -0.0080(7)
C7 0.0423(8) 0.0355(8) 0.0447(8) -0.0028(7) -0.0034(7) -0.0064(7)
C8 0.0555(11) 0.0601(12) 0.0440(9) -0.0097(9) 0.0050(9) 0.0013(9)

loop_
_atom_type_symbol
_atom_type_description
_atom_type_scat_dispersion_real
_atom_type_scat_dispersion_imag
_atom_type_scat_source
C C 0.0033 0.0016 'International Tables Vol C Tables 4.2.6.8 and 6.1.1.4'
H H 0.0000 0.0000 'International Tables Vol C Tables 4.2.6.8 and 6.1.1.4'
N N 0.0061 0.0033 'International Tables Vol C Tables 4.2.6.8 and 6.1.1.4'
O O 0.0106 0.0060 'International Tables Vol C Tables 4.2.6.8 and 6.1.1.4'
S S 0.1246 0.1234 'International Tables Vol C Tables 4.2.6.8 and 6.1.1.4'

loop_
_geom_angle_atom_site_label_1
_geom_angle_atom_site_label_2
_geom_angle_atom_site_label_3
_geom_angle_site_symmetry_1
_geom_angle
_geom_angle_publ_flag
N1 S1 C1 . 90.51(8) yes
C8 O1 H1A . 109.5 ?
C7 N1 C8 . 123.83(16) yes
C7 N1 S1 . 116.09(11) yes
C8 N1 S1 . 119.23(13) yes
C6 C1 C2 . 120.80(17) ?
C6 C1 S1 . 111.91(13) ?
C2 C1 S1 . 127.28(14) ?
C3 C2 C1 . 117.59(18) ?
C3 C2 H2A . 121.2 ?
C1 C2 H2A . 121.2 ?
C2 C3 C4 . 122.18(18) ?
C2 C3 H3A . 118.9 ?
C4 C3 H3A . 118.9 ?
C5 C4 C3 . 120.45(19) ?
C5 C4 H4A . 119.8 ?
C3 C4 H4A . 119.8 ?
C4 C5 C6 . 118.42(19) ?
C4 C5 H5A . 120.8 ?
C6 C5 H5A . 120.8 ?
C1 C6 C5 . 120.57(16) ?
C1 C6 C7 . 112.60(15) ?
C5 C6 C7 . 126.83(16) ?
O2 C7 N1 1 123.30(15) ?
O2 C7 N1 . 123.30(15) ?
O2 C7 C6 1 127.89(16) ?
O2 C7 C6 . 127.89(16) ?
N1 C7 C6 . 108.81(14) ?
O1 C8 N1 . 112.77(15) yes
O1 C8 H8A . 109.0 ?
N1 C8 H8A . 109.0 ?
O1 C8 H8B . 109.0 ?
N1 C8 H8B . 109.0 ?
H8A C8 H8B . 107.8 ?

loop_
_geom_bond_atom_site_label_1
_geom_bond_atom_site_label_2
_geom_bond_site_symmetry_2
_geom_bond_distance
_geom_bond_publ_flag
S1 N1 . 1.7119(17) yes
S1 C1 . 1.7335(18) yes
O1 C8 . 1.391(2) yes
O1 H1A . 0.8200 ?
O2 C7 . 1.234(2) yes
N1 C7 . 1.372(2) yes
N1 C8 . 1.456(2) yes
C1 C6 . 1.400(3) ?
C1 C2 . 1.401(2) ?
C2 C3 . 1.376(3) ?
C2 H2A . 0.9300 ?
C3 C4 . 1.398(3) ?
C3 H3A . 0.9300 ?
C4 C5 . 1.379(3) ?
C4 H4A . 0.9300 ?
C5 C6 . 1.401(2) ?
C5 H5A . 0.9300 ?
C6 C7 . 1.467(2) ?
C7 O2 1 1.234(2) yes
C8 H8A . 0.9700 ?
C8 H8B . 0.9700 ?

loop_
_geom_hbond_atom_site_label_D
_geom_hbond_atom_site_label_H
_geom_hbond_atom_site_label_A
_geom_hbond_site_symmetry_A
_geom_hbond_distance_DH
_geom_hbond_distance_HA
_geom_hbond_distance_DA
_geom_hbond_angle_DHA
O1 H1A O2 8_444 0.82 1.97 2.774(2) 169
C5 H5A O2 6_444 0.93 2.57 3.492(3) 171

loop_
_geom_torsion_atom_site_label_1
_geom_torsion_atom_site_label_2
_geom_torsion_atom_site_label_3
_geom_torsion_atom_site_label_4
_geom_torsion_site_symmetry_4
_geom_torsion
_geom_torsion_publ_flag
C1 S1 N1 C7 . 2.77(13) yes
C1 S1 N1 C8 . 172.64(14) yes
N1 S1 C1 C6 . -2.26(13) yes
N1 S1 C1 C2 . 179.03(16) yes
C6 C1 C2 C3 . -0.3(3) ?
S1 C1 C2 C3 . 178.27(14) ?
C1 C2 C3 C4 . -0.5(3) ?
C2 C3 C4 C5 . 0.7(3) ?
C3 C4 C5 C6 . 0.1(3) ?
C2 C1 C6 C5 . 1.1(3) ?
S1 C1 C6 C5 . -177.74(12) ?
C2 C1 C6 C7 . -179.84(15) ?
S1 C1 C6 C7 . 1.36(18) ?
C4 C5 C6 C1 . -0.9(3) ?
C4 C5 C6 C7 . -179.87(17) ?
C8 N1 C7 O2 1 7.9(3) ?
S1 N1 C7 O2 1 177.29(14) ?
C8 N1 C7 O2 . 7.9(3) ?
S1 N1 C7 O2 . 177.29(14) ?
C8 N1 C7 C6 . -171.76(16) ?
S1 N1 C7 C6 . -2.41(17) ?
C1 C6 C7 O2 1 -179.08(17) ?
C5 C6 C7 O2 1 0.0(3) ?
C1 C6 C7 O2 . -179.08(17) ?
C5 C6 C7 O2 . 0.0(3) ?
C1 C6 C7 N1 . 0.60(19) ?
C5 C6 C7 N1 . 179.64(16) ?
C7 N1 C8 O1 . 94.6(2) yes
S1 N1 C8 O1 . -74.5(2) yes
